data_7048182
loop_
_publ_author_name
'Lam, Jolie'
'Sampaolesi, Susanna'
'LaFortune, James H. W.'
'Coe, Jotham W.'
'Stephan, Douglas W.'

_publ_section_title
;
 Design considerations for chiral frustrated Lewis pairs: B/N FLPs derived
 from 3,5-bicyclic aryl piperidines.
;
_journal_issue 1
_journal_name_full 'Dalton transactions (Cambridge, England : 2003)'
_journal_page_first 133
_journal_page_last 141
_journal_paper_doi 10.1039/c8dt04070b
_journal_volume 48
_journal_year 2018
_chemical_formula_sum 'C49.88 H34.76 B Cl1.75 F12 N P'
_chemical_formula_weight 980.03
_space_group_crystal_system triclinic
_space_group_IT_number 2
_space_group_name_Hall '-P 1'
_space_group_name_H-M_alt 'P -1'
_symmetry_space_group_name_Hall '-P 1'
_symmetry_space_group_name_H-M 'P -1'
_atom_sites_solution_hydrogens geom
_audit_creation_method SHELXL-2014/7
_audit_update_record
;
2018-11-13 deposited with the CCDC.
2018-11-21 downloaded from the CCDC.
;
_cell_angle_alpha 74.367(6)
_cell_angle_beta 82.069(7)
_cell_angle_gamma 81.633(6)
_cell_formula_units_Z 2
_cell_length_a 10.7711(19)
_cell_length_b 13.445(3)
_cell_length_c 16.358(3)
_cell_measurement_reflns_used 2647
_cell_measurement_temperature 150(2)
_cell_measurement_theta_max 20.61
_cell_measurement_theta_min 2.43
_cell_volume 2244.8(8)
_computing_cell_refinement 'Bruker SAINT'
_computing_data_collection 'Bruker APEX2'
_computing_data_reduction 'Bruker SAINT'
_computing_molecular_graphics 'Ortep 3'
_computing_structure_refinement 'SHELXL-2014/7 (Sheldrick, 2014)'
_computing_structure_solution 'SHELXT-2014/4 (Sheldrick, 2015)'
_diffrn_ambient_temperature 150(2)
_diffrn_measured_fraction_theta_full 0.989
_diffrn_measured_fraction_theta_max 0.989
_diffrn_measurement_device_type 'Bruker APEX-II CCD'
_diffrn_measurement_method '\f and \w scans'
_diffrn_radiation_type MoK\a
_diffrn_radiation_wavelength 0.71073
_diffrn_reflns_av_R_equivalents 0.0667
_diffrn_reflns_av_unetI/netI 0.0917
_diffrn_reflns_Laue_measured_fraction_full 0.989
_diffrn_reflns_Laue_measured_fraction_max 0.989
_diffrn_reflns_limit_h_max 12
_diffrn_reflns_limit_h_min -12
_diffrn_reflns_limit_k_max 16
_diffrn_reflns_limit_k_min -16
_diffrn_reflns_limit_l_max 19
_diffrn_reflns_limit_l_min -19
_diffrn_reflns_number 23559
_diffrn_reflns_point_group_measured_fraction_full 0.989
_diffrn_reflns_point_group_measured_fraction_max 0.989
_diffrn_reflns_theta_full 25.099
_diffrn_reflns_theta_max 25.099
_diffrn_reflns_theta_min 2.838
_exptl_absorpt_coefficient_mu 0.253
_exptl_absorpt_correction_T_max 0.7452
_exptl_absorpt_correction_T_min 0.6638
_exptl_absorpt_correction_type multi-scan
_exptl_absorpt_process_details
;
multi-scan from symmetry-related measurements
Sortav (Blessing 1995)
;
_exptl_crystal_colour colorless
_exptl_crystal_density_diffrn 1.450
_exptl_crystal_description shard
_exptl_crystal_F_000 998
_exptl_crystal_size_max 0.130
_exptl_crystal_size_mid 0.090
_exptl_crystal_size_min 0.070
_refine_diff_density_max 0.875
_refine_diff_density_min -0.622
_refine_diff_density_rms 0.072
_refine_ls_extinction_method none
_refine_ls_goodness_of_fit_ref 1.028
_refine_ls_hydrogen_treatment constr
_refine_ls_matrix_type full
_refine_ls_number_parameters 661
_refine_ls_number_reflns 7896
_refine_ls_number_restraints 101
_refine_ls_restrained_S_all 1.046
_refine_ls_R_factor_all 0.1276
_refine_ls_R_factor_gt 0.0660
_refine_ls_shift/su_max 0.001
_refine_ls_shift/su_mean 0.000
_refine_ls_structure_factor_coef Fsqd
_refine_ls_weighting_details 'w=1/[\s^2^(Fo^2^)+(0.0887P)^2^+1.6923P] where P=(Fo^2^+2Fc^2^)/3'
_refine_ls_weighting_scheme calc
_refine_ls_wR_factor_gt 0.1587
_refine_ls_wR_factor_ref 0.1878
_reflns_Friedel_coverage 0.000
_reflns_number_gt 4632
_reflns_number_total 7896
_reflns_threshold_expression 'I > 2\s(I)'
_cod_data_source_file c8dt04070b2.cif
_cod_data_source_block 12
_cod_depositor_comments 'Adding full bibliography for 7048182--7048184.cif.'
_cod_original_cell_volume 2244.9(7)
_cod_database_code 7048182
_shelx_shelxl_version_number 2014/7
_shelx_space_group_comment
;
The symmetry employed for this shelxl refinement is uniquely defined
by the following loop, which should always be used as a source of
symmetry information in preference to the above space-group names.
They are only intended as comments.
;
_shelx_estimated_absorpt_t_min 0.968
_shelx_estimated_absorpt_t_max 0.983

loop_
_space_group_symop_operation_xyz
'x, y, z'
'-x, -y, -z'

loop_
_atom_site_label
_atom_site_type_symbol
_atom_site_fract_x
_atom_site_fract_y
_atom_site_fract_z
_atom_site_U_iso_or_equiv
_atom_site_adp_type
_atom_site_occupancy
_atom_site_site_symmetry_order
_atom_site_calc_flag
_atom_site_refinement_flags_posn
_atom_site_refinement_flags_adp
_atom_site_refinement_flags_occupancy
_atom_site_disorder_assembly
_atom_site_disorder_group
P001 P 2.39954(10) 1.77461(8) 0.37546(7) 0.0225(3) Uani 1 1 d . . . . .
F002 F 2.7472(2) 1.70234(17) 0.41861(15) 0.0315(6) Uani 1 1 d . . . . .
F003 F 2.8452(2) 1.47406(19) 0.39584(15) 0.0365(6) Uani 1 1 d . . . . .
F004 F 2.9029(2) 1.27309(19) 0.40169(16) 0.0426(7) Uani 1 1 d . . . . .
F005 F 2.5620(2) 1.99489(18) 0.22165(16) 0.0405(7) Uani 1 1 d . . . . .
F006 F 2.3308(2) 1.7436(2) 0.21506(16) 0.0451(7) Uani 1 1 d . . . . .
F007 F 2.8880(2) 1.82318(19) 0.45790(17) 0.0421(7) Uani 1 1 d . . . . .
F008 F 2.8659(3) 2.03240(19) 0.38348(17) 0.0460(7) Uani 1 1 d . . . . .
F009 F 2.6993(3) 2.11344(18) 0.26527(17) 0.0481(7) Uani 1 1 d . . . . .
F00A F 2.7297(3) 1.8669(2) 0.14055(16) 0.0463(7) Uani 1 1 d . . . . .
F00B F 2.2958(3) 1.7895(2) 0.05104(19) 0.0646(9) Uani 1 1 d . . . . .
F00C F 2.4757(3) 1.8777(2) -0.07057(17) 0.0670(10) Uani 1 1 d . . . . .
F00D F 2.6913(3) 1.9146(2) -0.02216(17) 0.0648(9) Uani 1 1 d . . . . .
N00E N 2.5438(3) 1.4261(3) 0.1420(2) 0.0318(9) Uani 1 1 d . . . . .
C00F C 2.8571(4) 1.3375(3) 0.3306(3) 0.0274(10) Uani 1 1 d . . . . .
C00G C 2.8286(4) 1.4418(3) 0.3268(3) 0.0257(9) Uani 1 1 d . . . . .
C00H C 2.2581(4) 1.4962(3) 0.4178(3) 0.0291(10) Uani 1 1 d . . . . .
H00A H 2.2908 1.4249 0.4283 0.035 Uiso 1 1 calc R U . . .
C00I C 2.3022(4) 1.8997(3) 0.3542(3) 0.0251(9) Uani 1 1 d . . . . .
C00J C 2.3399(4) 1.5712(3) 0.4069(3) 0.0273(10) Uani 1 1 d . . . . .
H00B H 2.4277 1.5507 0.4097 0.033 Uiso 1 1 calc R U . . .
C00K C 2.7707(4) 1.4736(3) 0.1880(3) 0.0236(9) Uani 1 1 d . . . . .
C00L C 2.4475(4) 1.7633(3) 0.4806(2) 0.0220(9) Uani 1 1 d . . . . .
C00M C 2.5264(4) 1.7501(3) 0.6392(3) 0.0337(11) Uani 1 1 d . . . . .
H00C H 2.5551 1.7450 0.6927 0.040 Uiso 1 1 calc R U . . .
C00N C 2.7832(4) 1.5135(3) 0.2565(3) 0.0225(9) Uani 1 1 d . . . . .
C00O C 2.4320(4) 1.6759(3) 0.5486(3) 0.0268(10) Uani 1 1 d . . . . .
H00D H 2.3947 1.6198 0.5406 0.032 Uiso 1 1 calc R U . . .
C00P C 2.5002(4) 1.8450(3) 0.4947(3) 0.0289(10) Uani 1 1 d . . . . .
H00E H 2.5085 1.9063 0.4499 0.035 Uiso 1 1 calc R U . . .
C00Q C 2.5407(4) 1.8383(3) 0.5730(3) 0.0307(10) Uani 1 1 d . . . . .
H00F H 2.5783 1.8941 0.5813 0.037 Uiso 1 1 calc R U . . .
C00R C 2.1320(4) 1.5239(3) 0.4137(3) 0.0325(11) Uani 1 1 d . . . . .
H00G H 2.0771 1.4721 0.4210 0.039 Uiso 1 1 calc R U . . .
C00S C 2.8065(4) 1.8654(3) 0.3989(3) 0.0305(10) Uani 1 1 d . . . . .
C00T C 2.2934(4) 1.6758(3) 0.3921(3) 0.0236(9) Uani 1 1 d . . . . .
C00U C 2.6469(4) 1.8398(3) 0.3154(2) 0.0241(9) Uani 1 1 d . . . . .
C00V C 2.7463(4) 1.6254(3) 0.2562(3) 0.0267(10) Uani 1 1 d . . . . .
H00H H 2.7454 1.6678 0.1964 0.032 Uiso 1 1 calc R U . . .
H00I H 2.8100 1.6492 0.2826 0.032 Uiso 1 1 calc R U . . .
C00W C 2.7334(4) 1.8036(3) 0.3761(3) 0.0250(9) Uani 1 1 d . . . . .
C00X C 2.7259(4) 1.5283(3) 0.1015(3) 0.0294(10) Uani 1 1 d . . . . .
H00J H 2.7533 1.5995 0.0794 0.035 Uiso 1 1 calc R U . . .
C00Y C 2.6153(4) 1.6430(3) 0.3051(3) 0.0248(9) Uani 1 1 d . . . . .
H00K H 2.6213 1.6130 0.3669 0.030 Uiso 1 1 calc R U . . .
H00L H 2.5556 1.6054 0.2872 0.030 Uiso 1 1 calc R U . . .
C00Z C 2.8405(4) 1.2980(3) 0.2638(3) 0.0279(10) Uani 1 1 d . . . . .
H00M H 2.8588 1.2259 0.2669 0.033 Uiso 1 1 calc R U . . .
C010 C 2.6410(4) 1.9467(3) 0.2811(3) 0.0291(10) Uani 1 1 d . . . . .
C011 C 2.7962(4) 1.3673(3) 0.1926(3) 0.0273(10) Uani 1 1 d . . . . .
C012 C 2.1645(4) 1.7041(3) 0.3876(3) 0.0320(10) Uani 1 1 d . . . . .
H01A H 2.1314 1.7753 0.3771 0.038 Uiso 1 1 calc R U . . .
C013 C 2.5301(4) 1.8043(3) 0.1883(3) 0.0259(10) Uani 1 1 d . . . . .
C014 C 2.0838(4) 1.6284(4) 0.3985(3) 0.0371(11) Uani 1 1 d . . . . .
H01B H 1.9958 1.6480 0.3956 0.045 Uiso 1 1 calc R U . . .
C015 C 2.4115(4) 1.4218(3) 0.1532(3) 0.0338(11) Uani 1 1 d . . . . .
C016 C 2.7639(4) 1.3505(3) 0.1102(3) 0.0321(11) Uani 1 1 d . . . . .
H01C H 2.8181 1.2902 0.0943 0.039 Uiso 1 1 calc R U . . .
C017 C 2.4703(4) 1.6697(3) 0.6273(3) 0.0318(11) Uani 1 1 d . . . . .
H01D H 2.4580 1.6101 0.6732 0.038 Uiso 1 1 calc R U . . .
C018 C 2.7957(4) 1.9701(3) 0.3623(3) 0.0325(11) Uani 1 1 d . . . . .
C019 C 2.2270(4) 1.9322(3) 0.4210(3) 0.0317(10) Uani 1 1 d . . . . .
H01E H 2.2255 1.8885 0.4774 0.038 Uiso 1 1 calc R U . . .
C01A C 2.1553(4) 2.0274(3) 0.4054(3) 0.0367(11) Uani 1 1 d . . . . .
H01F H 2.1029 2.0486 0.4508 0.044 Uiso 1 1 calc R U . . .
C01B C 2.6236(4) 1.3405(3) 0.1145(3) 0.0337(11) Uani 1 1 d . . . . .
H01G H 2.6034 1.3394 0.0575 0.040 Uiso 1 1 calc R U . . .
H01H H 2.6047 1.2737 0.1549 0.040 Uiso 1 1 calc R U . . .
C01C C 2.7118(4) 2.0107(3) 0.3028(3) 0.0325(11) Uani 1 1 d . . . . .
C01E C 2.3579(5) 1.3419(4) 0.1366(3) 0.0423(12) Uani 1 1 d . . . . .
H01I H 2.4103 1.2881 0.1168 0.051 Uiso 1 1 calc R U . . .
C01F C 2.4248(4) 1.7864(3) 0.1586(3) 0.0335(11) Uani 1 1 d . . . . .
C01G C 2.3028(4) 1.9642(3) 0.2724(3) 0.0385(12) Uani 1 1 d . . . . .
H01J H 2.3519 1.9423 0.2262 0.046 Uiso 1 1 calc R U . . .
C01H C 2.7912(5) 1.4536(3) 0.0475(3) 0.0388(12) Uani 1 1 d . . . . .
H01K H 2.7523 1.4650 -0.0062 0.047 Uiso 1 1 calc R U . . .
H01L H 2.8828 1.4591 0.0344 0.047 Uiso 1 1 calc R U . . .
C01I C 2.5836(4) 1.5302(3) 0.1058(3) 0.0311(10) Uani 1 1 d . . . . .
H01M H 2.5415 1.5770 0.1412 0.037 Uiso 1 1 calc R U . . .
H01N H 2.5570 1.5581 0.0476 0.037 Uiso 1 1 calc R U . . .
C01J C 2.6021(5) 1.8716(4) 0.0371(3) 0.0432(13) Uani 1 1 d . . . . .
C01K C 2.6184(5) 1.8469(3) 0.1230(3) 0.0344(11) Uani 1 1 d . . . . .
C01L C 2.2266(5) 1.3408(4) 0.1492(4) 0.0548(15) Uani 1 1 d . . . . .
H01O H 2.1906 1.2868 0.1368 0.066 Uiso 1 1 calc R U . . .
C01M C 2.3311(5) 1.4972(4) 0.1841(3) 0.0477(13) Uani 1 1 d . . . . .
H01P H 2.3652 1.5523 0.1962 0.057 Uiso 1 1 calc R U . . .
C01N C 2.1592(5) 2.0924(4) 0.3240(3) 0.0477(13) Uani 1 1 d . . . . .
H01Q H 2.1117 2.1591 0.3136 0.057 Uiso 1 1 calc R U . . .
C01O C 2.4937(6) 1.8531(4) 0.0126(3) 0.0452(13) Uani 1 1 d . . . . .
C01P C 2.1492(5) 1.4171(5) 0.1792(3) 0.0536(15) Uani 1 1 d . . . . .
H01R H 2.0602 1.4163 0.1869 0.064 Uiso 1 1 calc R U . . .
C01Q C 2.4043(5) 1.8094(4) 0.0733(3) 0.0421(12) Uani 1 1 d . . . . .
C01R C 2.2013(5) 1.4930(5) 0.1976(3) 0.0548(15) Uani 1 1 d . . . . .
H01S H 2.1485 1.5444 0.2201 0.066 Uiso 1 1 calc R U . . .
C01T C 2.2322(5) 2.0602(4) 0.2579(3) 0.0545(15) Uani 1 1 d . . . . .
H01T H 2.2340 2.1046 0.2018 0.065 Uiso 1 1 calc R U . . .
B01U B 2.5590(4) 1.7653(3) 0.2894(3) 0.0234(11) Uani 1 1 d . . . . .
Cl1A Cl 2.0151(8) 1.8582(5) 0.2075(5) 0.156(3) Uani 0.500(6) 1 d D U P A 1
Cl2A Cl 1.9596(5) 2.0662(4) 0.1299(3) 0.135(2) Uani 0.500(6) 1 d D U P A 1
C1A C 2.0330(18) 1.9512(5) 0.1158(7) 0.144(3) Uani 0.500(6) 1 d D U P A 1
H1AA H 1.9967 1.9326 0.0703 0.173 Uiso 0.500(6) 1 calc R U P A 1
H1AB H 2.1239 1.9569 0.0980 0.173 Uiso 0.500(6) 1 calc R U P A 1
Cl1B Cl 2.0148(12) 1.8123(9) 0.1916(6) 0.086(4) Uani 0.213(6) 1 d D U P B 2
Cl2B Cl 1.9854(8) 1.7215(6) 0.0640(6) 0.073(3) Uani 0.213(6) 1 d D U P B 2
C1B C 2.003(3) 1.8356(9) 0.0851(7) 0.080(4) Uani 0.213(6) 1 d D U P B 2
H1BA H 2.0804 1.8633 0.0520 0.096 Uiso 0.213(6) 1 calc R U P B 2
H1BB H 1.9300 1.8875 0.0687 0.096 Uiso 0.213(6) 1 calc R U P B 2
Cl1C Cl 2.0243(16) 1.7634(15) 0.1535(11) 0.135(6) Uani 0.164(6) 1 d D U P C 3
Cl2C Cl 1.9388(13) 1.7378(11) 0.0107(11) 0.106(6) Uani 0.164(6) 1 d D U P C 3
C1C C 2.021(5) 1.6770(19) 0.095(2) 0.119(6) Uani 0.164(6) 1 d D U P C 3
H1CC H 2.1085 1.6527 0.0746 0.143 Uiso 0.164(6) 1 calc R U P C 3
H1CA H 1.9806 1.6160 0.1304 0.143 Uiso 0.164(6) 1 calc R U P C 3

loop_
_atom_site_aniso_label
_atom_site_aniso_U_11
_atom_site_aniso_U_22
_atom_site_aniso_U_33
_atom_site_aniso_U_23
_atom_site_aniso_U_13
_atom_site_aniso_U_12
P001 0.0272(6) 0.0196(5) 0.0206(6) -0.0044(4) -0.0044(4) -0.0018(4)
F002 0.0425(15) 0.0212(13) 0.0317(14) -0.0046(11) -0.0139(11) -0.0008(10)
F003 0.0425(15) 0.0428(15) 0.0300(15) -0.0155(12) -0.0110(11) -0.0045(12)
F004 0.0520(17) 0.0361(15) 0.0361(15) 0.0014(12) -0.0201(13) 0.0012(12)
F005 0.0606(17) 0.0239(13) 0.0368(15) 0.0018(11) -0.0220(13) -0.0058(12)
F006 0.0458(16) 0.0621(18) 0.0322(16) -0.0116(13) -0.0106(13) -0.0159(14)
F007 0.0452(16) 0.0399(15) 0.0486(17) -0.0188(13) -0.0222(13) 0.0019(12)
F008 0.0553(18) 0.0367(15) 0.0549(18) -0.0154(13) -0.0146(14) -0.0187(13)
F009 0.0689(19) 0.0239(14) 0.0508(18) 0.0014(13) -0.0151(15) -0.0158(13)
F00A 0.0517(17) 0.0539(17) 0.0314(16) -0.0058(13) 0.0054(13) -0.0188(14)
F00B 0.078(2) 0.081(2) 0.0474(19) -0.0239(17) -0.0370(16) -0.0061(17)
F00C 0.127(3) 0.0529(19) 0.0201(15) -0.0056(13) -0.0244(17) 0.0021(18)
F00D 0.093(2) 0.065(2) 0.0254(16) 0.0008(15) 0.0124(16) -0.0160(18)
N00E 0.040(2) 0.028(2) 0.028(2) -0.0081(16) -0.0062(17) -0.0025(17)
C00F 0.029(2) 0.024(2) 0.026(2) 0.0010(19) -0.0074(19) 0.0004(18)
C00G 0.024(2) 0.031(2) 0.026(2) -0.0107(19) -0.0003(18) -0.0066(18)
C00H 0.037(3) 0.024(2) 0.026(2) -0.0080(19) 0.002(2) -0.0048(19)
C00I 0.027(2) 0.020(2) 0.031(3) -0.0100(19) -0.0045(19) -0.0015(17)
C00J 0.028(2) 0.029(2) 0.024(2) -0.0054(19) -0.0007(18) -0.0058(19)
C00K 0.025(2) 0.023(2) 0.024(2) -0.0066(18) -0.0037(18) -0.0030(17)
C00L 0.024(2) 0.020(2) 0.021(2) -0.0050(18) -0.0019(17) 0.0006(17)
C00M 0.037(3) 0.042(3) 0.023(2) -0.010(2) -0.007(2) 0.003(2)
C00N 0.020(2) 0.022(2) 0.025(2) -0.0077(18) 0.0029(17) -0.0046(17)
C00O 0.028(2) 0.026(2) 0.023(2) -0.0025(19) -0.0033(18) 0.0003(18)
C00P 0.034(2) 0.029(2) 0.021(2) -0.0037(19) -0.0004(19) -0.0027(19)
C00Q 0.033(3) 0.036(3) 0.028(3) -0.015(2) -0.004(2) -0.005(2)
C00R 0.036(3) 0.038(3) 0.026(2) -0.009(2) 0.001(2) -0.015(2)
C00S 0.032(2) 0.031(2) 0.030(3) -0.010(2) -0.007(2) 0.0003(19)
C00T 0.025(2) 0.024(2) 0.022(2) -0.0064(18) -0.0023(17) -0.0026(18)
C00U 0.029(2) 0.027(2) 0.017(2) -0.0071(18) -0.0020(18) -0.0033(18)
C00V 0.029(2) 0.022(2) 0.031(3) -0.0089(19) -0.0020(19) -0.0058(18)
C00W 0.033(2) 0.020(2) 0.023(2) -0.0083(18) 0.0002(19) -0.0017(18)
C00X 0.046(3) 0.021(2) 0.020(2) -0.0012(18) -0.004(2) -0.0058(19)
C00Y 0.030(2) 0.022(2) 0.025(2) -0.0067(18) -0.0042(18) -0.0067(18)
C00Z 0.029(2) 0.022(2) 0.034(3) -0.008(2) -0.004(2) -0.0051(18)
C010 0.038(3) 0.021(2) 0.026(2) -0.0001(19) -0.012(2) -0.0006(19)
C011 0.027(2) 0.028(2) 0.029(2) -0.0112(19) -0.0026(19) -0.0033(18)
C012 0.034(3) 0.029(2) 0.037(3) -0.012(2) -0.007(2) -0.002(2)
C013 0.037(3) 0.018(2) 0.022(2) -0.0076(18) -0.0043(19) 0.0035(18)
C014 0.030(2) 0.040(3) 0.043(3) -0.012(2) -0.003(2) -0.008(2)
C015 0.042(3) 0.036(3) 0.021(2) -0.001(2) -0.008(2) -0.005(2)
C016 0.039(3) 0.033(3) 0.028(3) -0.015(2) -0.007(2) 0.000(2)
C017 0.037(3) 0.033(3) 0.020(2) 0.000(2) 0.0004(19) -0.005(2)
C018 0.034(3) 0.031(3) 0.037(3) -0.013(2) -0.001(2) -0.012(2)
C019 0.033(3) 0.028(2) 0.034(3) -0.007(2) -0.008(2) 0.0007(19)
C01A 0.030(3) 0.039(3) 0.047(3) -0.023(2) -0.008(2) 0.004(2)
C01B 0.048(3) 0.028(2) 0.030(3) -0.012(2) -0.015(2) -0.002(2)
C01C 0.044(3) 0.018(2) 0.032(3) 0.0001(19) -0.001(2) -0.009(2)
C01E 0.048(3) 0.031(3) 0.042(3) 0.006(2) -0.011(2) -0.007(2)
C01F 0.046(3) 0.029(2) 0.027(3) -0.007(2) -0.006(2) -0.005(2)
C01G 0.049(3) 0.028(3) 0.030(3) -0.004(2) 0.001(2) 0.010(2)
C01H 0.052(3) 0.041(3) 0.025(3) -0.011(2) -0.002(2) -0.006(2)
C01I 0.043(3) 0.029(2) 0.022(2) -0.0038(19) -0.013(2) -0.002(2)
C01J 0.066(4) 0.033(3) 0.024(3) -0.003(2) 0.005(3) -0.005(2)
C01K 0.050(3) 0.030(2) 0.022(3) -0.005(2) -0.007(2) -0.002(2)
C01L 0.057(4) 0.041(3) 0.058(4) 0.015(3) -0.017(3) -0.020(3)
C01M 0.052(3) 0.059(3) 0.037(3) -0.023(3) -0.004(2) -0.002(3)
C01N 0.057(3) 0.024(3) 0.058(4) -0.008(3) -0.012(3) 0.011(2)
C01O 0.081(4) 0.034(3) 0.018(3) -0.007(2) -0.010(3) 0.007(3)
C01P 0.043(3) 0.068(4) 0.039(3) 0.008(3) -0.003(3) -0.014(3)
C01Q 0.061(3) 0.037(3) 0.032(3) -0.013(2) -0.020(3) 0.005(2)
C01R 0.047(3) 0.083(4) 0.032(3) -0.019(3) 0.004(2) -0.002(3)
C01T 0.069(4) 0.037(3) 0.041(3) 0.004(2) 0.001(3) 0.015(3)
B01U 0.028(3) 0.020(2) 0.022(3) -0.006(2) -0.002(2) -0.003(2)
Cl1A 0.145(4) 0.170(4) 0.156(4) -0.052(3) -0.030(3) 0.013(3)
Cl2A 0.144(4) 0.116(3) 0.136(4) -0.043(3) 0.012(3) 0.009(3)
C1A 0.141(4) 0.144(4) 0.145(4) -0.037(3) -0.011(3) -0.008(3)
Cl1B 0.078(4) 0.096(5) 0.083(5) -0.012(4) -0.020(3) -0.012(4)
Cl2B 0.062(4) 0.074(4) 0.071(5) -0.018(3) 0.020(3) 0.003(3)
C1B 0.075(4) 0.083(4) 0.079(4) -0.016(3) -0.005(3) -0.007(3)
Cl1C 0.131(7) 0.131(7) 0.138(7) -0.035(4) -0.001(4) -0.015(4)
Cl2C 0.096(6) 0.104(6) 0.116(7) -0.037(4) 0.009(4) -0.010(4)
C1C 0.117(6) 0.118(6) 0.121(6) -0.033(3) -0.006(3) -0.013(3)

loop_
_atom_type_symbol
_atom_type_description
_atom_type_scat_dispersion_real
_atom_type_scat_dispersion_imag
_atom_type_scat_source
C C 0.0033 0.0016 'International Tables Vol C Tables 4.2.6.8 and 6.1.1.4'
H H 0.0000 0.0000 'International Tables Vol C Tables 4.2.6.8 and 6.1.1.4'
B B 0.0013 0.0007 'International Tables Vol C Tables 4.2.6.8 and 6.1.1.4'
N N 0.0061 0.0033 'International Tables Vol C Tables 4.2.6.8 and 6.1.1.4'
F F 0.0171 0.0103 'International Tables Vol C Tables 4.2.6.8 and 6.1.1.4'
P P 0.1023 0.0942 'International Tables Vol C Tables 4.2.6.8 and 6.1.1.4'
Cl Cl 0.1484 0.1585 'International Tables Vol C Tables 4.2.6.8 and 6.1.1.4'

loop_
_geom_angle_atom_site_label_1
_geom_angle_atom_site_label_2
_geom_angle_atom_site_label_3
_geom_angle
C00T P001 C00I 106.55(19)
C00T P001 C00L 105.23(18)
C00I P001 C00L 102.61(18)
C00T P001 B01U 116.93(19)
C00I P001 B01U 114.80(19)
C00L P001 B01U 109.37(18)
C015 N00E C01B 117.1(4)
C015 N00E C01I 115.2(3)
C01B N00E C01I 116.4(3)
F004 C00F C00G 118.8(4)
F004 C00F C00Z 119.8(4)
C00G C00F C00Z 121.4(4)
F003 C00G C00F 117.8(4)
F003 C00G C00N 119.4(4)
C00F C00G C00N 122.8(4)
C00R C00H C00J 120.8(4)
C00R C00H H00A 119.6
C00J C00H H00A 119.6
C01G C00I C019 119.1(4)
C01G C00I P001 120.8(3)
C019 C00I P001 120.1(3)
C00T C00J C00H 120.3(4)
C00T C00J H00B 119.9
C00H C00J H00B 119.9
C00N C00K C011 121.8(4)
C00N C00K C00X 130.0(4)
C011 C00K C00X 108.2(3)
C00P C00L C00O 118.1(4)
C00P C00L P001 119.3(3)
C00O C00L P001 122.6(3)
C017 C00M C00Q 119.9(4)
C017 C00M H00C 120.0
C00Q C00M H00C 120.0
C00G C00N C00K 115.4(4)
C00G C00N C00V 121.6(4)
C00K C00N C00V 123.0(4)
C017 C00O C00L 121.0(4)
C017 C00O H00D 119.5
C00L C00O H00D 119.5
C00Q C00P C00L 121.0(4)
C00Q C00P H00E 119.5
C00L C00P H00E 119.5
C00M C00Q C00P 119.9(4)
C00M C00Q H00F 120.1
C00P C00Q H00F 120.1
C00H C00R C014 119.7(4)
C00H C00R H00G 120.1
C014 C00R H00G 120.1
F007 C00S C018 119.9(4)
F007 C00S C00W 120.1(4)
C018 C00S C00W 120.0(4)
C00J C00T C012 118.9(4)
C00J C00T P001 120.7(3)
C012 C00T P001 120.4(3)
C010 C00U C00W 112.4(4)
C010 C00U B01U 123.6(4)
C00W C00U B01U 123.9(3)
C00N C00V C00Y 112.1(3)
C00N C00V H00H 109.2
C00Y C00V H00H 109.2
C00N C00V H00I 109.2
C00Y C00V H00I 109.2
H00H C00V H00I 107.9
F002 C00W C00S 115.3(4)
F002 C00W C00U 120.4(3)
C00S C00W C00U 124.4(4)
C00K C00X C01I 110.1(3)
C00K C00X C01H 101.0(3)
C01I C00X C01H 109.1(4)
C00K C00X H00J 112.0
C01I C00X H00J 112.0
C01H C00X H00J 112.0
C00V C00Y B01U 113.4(3)
C00V C00Y H00K 108.9
B01U C00Y H00K 108.9
C00V C00Y H00L 108.9
B01U C00Y H00L 108.9
H00K C00Y H00L 107.7
C011 C00Z C00F 117.3(4)
C011 C00Z H00M 121.3
C00F C00Z H00M 121.3
F005 C010 C01C 114.9(3)
F005 C010 C00U 120.4(4)
C01C C010 C00U 124.7(4)
C00Z C011 C00K 121.2(4)
C00Z C011 C016 131.1(4)
C00K C011 C016 107.8(4)
C00T C012 C014 120.3(4)
C00T C012 H01A 119.9
C014 C012 H01A 119.9
C01F C013 C01K 112.6(4)
C01F C013 B01U 124.3(4)
C01K C013 B01U 122.7(4)
C012 C014 C00R 120.0(4)
C012 C014 H01B 120.0
C00R C014 H01B 120.0
C01M C015 C01E 117.8(5)
C01M C015 N00E 120.0(4)
C01E C015 N00E 122.1(4)
C011 C016 C01H 101.0(3)
C011 C016 C01B 111.2(4)
C01H C016 C01B 108.4(4)
C011 C016 H01C 111.9
C01H C016 H01C 111.9
C01B C016 H01C 111.9
C00M C017 C00O 120.0(4)
C00M C017 H01D 120.0
C00O C017 H01D 120.0
F008 C018 C00S 121.2(4)
F008 C018 C01C 120.3(4)
C00S C018 C01C 118.5(4)
C01A C019 C00I 120.2(4)
C01A C019 H01E 119.9
C00I C019 H01E 119.9
C019 C01A C01N 120.2(4)
C019 C01A H01F 119.9
C01N C01A H01F 119.9
N00E C01B C016 112.1(3)
N00E C01B H01G 109.2
C016 C01B H01G 109.2
N00E C01B H01H 109.2
C016 C01B H01H 109.2
H01G C01B H01H 107.9
F009 C01C C018 120.0(4)
F009 C01C C010 120.0(4)
C018 C01C C010 120.0(4)
C015 C01E C01L 119.9(5)
C015 C01E H01I 120.0
C01L C01E H01I 120.0
F006 C01F C013 119.3(4)
F006 C01F C01Q 115.5(4)
C013 C01F C01Q 125.2(4)
C01T C01G C00I 120.0(4)
C01T C01G H01J 120.0
C00I C01G H01J 120.0
C016 C01H C00X 99.0(3)
C016 C01H H01K 112.0
C00X C01H H01K 112.0
C016 C01H H01L 112.0
C00X C01H H01L 112.0
H01K C01H H01L 109.7
N00E C01I C00X 111.6(3)
N00E C01I H01M 109.3
C00X C01I H01M 109.3
N00E C01I H01N 109.3
C00X C01I H01N 109.3
H01M C01I H01N 108.0
F00D C01J C01O 119.7(4)
F00D C01J C01K 120.7(5)
C01O C01J C01K 119.6(4)
F00A C01K C01J 115.0(4)
F00A C01K C013 120.6(4)
C01J C01K C013 124.4(5)
C01P C01L C01E 120.9(5)
C01P C01L H01O 119.5
C01E C01L H01O 119.5
C015 C01M C01R 120.9(5)
C015 C01M H01P 119.5
C01R C01M H01P 119.5
C01T C01N C01A 119.7(4)
C01T C01N H01Q 120.1
C01A C01N H01Q 120.1
F00C C01O C01Q 120.6(5)
F00C C01O C01J 120.4(5)
C01Q C01O C01J 119.0(4)
C01R C01P C01L 119.1(5)
C01R C01P H01R 120.4
C01L C01P H01R 120.4
F00B C01Q C01O 120.4(4)
F00B C01Q C01F 120.3(5)
C01O C01Q C01F 119.3(5)
C01P C01R C01M 121.2(5)
C01P C01R H01S 119.4
C01M C01R H01S 119.4
C01N C01T C01G 120.7(5)
C01N C01T H01T 119.7
C01G C01T H01T 119.7
C00Y B01U C00U 115.5(3)
C00Y B01U C013 105.8(3)
C00U B01U C013 113.2(3)
C00Y B01U P001 107.5(3)
C00U B01U P001 101.1(3)
C013 B01U P001 113.9(3)
Cl1A C1A Cl2A 109.7(5)
Cl1A C1A H1AA 109.7
Cl2A C1A H1AA 109.7
Cl1A C1A H1AB 109.7
Cl2A C1A H1AB 109.7
H1AA C1A H1AB 108.2
Cl1B C1B Cl2B 108.2(6)
Cl1B C1B H1BA 110.1
Cl2B C1B H1BA 110.1
Cl1B C1B H1BB 110.1
Cl2B C1B H1BB 110.1
H1BA C1B H1BB 108.4
Cl2C C1C Cl1C 108.0(10)
Cl2C C1C H1CC 110.1
Cl1C C1C H1CC 110.1
Cl2C C1C H1CA 110.1
Cl1C C1C H1CA 110.1
H1CC C1C H1CA 108.4

loop_
_geom_bond_atom_site_label_1
_geom_bond_atom_site_label_2
_geom_bond_distance
P001 C00T 1.819(4)
P001 C00I 1.822(4)
P001 C00L 1.825(4)
P001 B01U 2.077(5)
F002 C00W 1.348(4)
F003 C00G 1.355(5)
F004 C00F 1.355(4)
F005 C010 1.348(5)
F006 C01F 1.355(5)
F007 C00S 1.349(5)
F008 C018 1.344(5)
F009 C01C 1.347(4)
F00A C01K 1.349(5)
F00B C01Q 1.354(6)
F00C C01O 1.345(5)
F00D C01J 1.342(5)
N00E C015 1.419(6)
N00E C01B 1.466(5)
N00E C01I 1.467(5)
C00F C00G 1.377(6)
C00F C00Z 1.380(6)
C00G C00N 1.383(6)
C00H C00R 1.361(6)
C00H C00J 1.394(6)
C00H H00A 0.9500
C00I C01G 1.385(6)
C00I C019 1.397(6)
C00J C00T 1.390(6)
C00J H00B 0.9500
C00K C00N 1.397(5)
C00K C011 1.398(6)
C00K C00X 1.516(5)
C00L C00P 1.392(6)
C00L C00O 1.395(5)
C00M C017 1.382(6)
C00M C00Q 1.384(6)
C00M H00C 0.9500
C00N C00V 1.498(5)
C00O C017 1.384(6)
C00O H00D 0.9500
C00P C00Q 1.386(6)
C00P H00E 0.9500
C00Q H00F 0.9500
C00R C014 1.394(6)
C00R H00G 0.9500
C00S C018 1.368(6)
C00S C00W 1.375(6)
C00T C012 1.392(6)
C00U C010 1.390(5)
C00U C00W 1.397(6)
C00U B01U 1.643(6)
C00V C00Y 1.542(6)
C00V H00H 0.9900
C00V H00I 0.9900
C00X C01I 1.521(6)
C00X C01H 1.545(6)
C00X H00J 1.0000
C00Y B01U 1.632(6)
C00Y H00K 0.9900
C00Y H00L 0.9900
C00Z C011 1.375(6)
C00Z H00M 0.9500
C010 C01C 1.371(6)
C011 C016 1.519(6)
C012 C014 1.393(6)
C012 H01A 0.9500
C013 C01F 1.368(6)
C013 C01K 1.387(6)
C013 B01U 1.653(6)
C014 H01B 0.9500
C015 C01M 1.390(7)
C015 C01E 1.394(6)
C016 C01H 1.525(6)
C016 C01B 1.527(6)
C016 H01C 1.0000
C017 H01D 0.9500
C018 C01C 1.369(6)
C019 C01A 1.375(6)
C019 H01E 0.9500
C01A C01N 1.381(7)
C01A H01F 0.9500
C01B H01G 0.9900
C01B H01H 0.9900
C01E C01L 1.402(7)
C01E H01I 0.9500
C01F C01Q 1.387(6)
C01G C01T 1.378(6)
C01G H01J 0.9500
C01H H01K 0.9900
C01H H01L 0.9900
C01I H01M 0.9900
C01I H01N 0.9900
C01J C01O 1.362(7)
C01J C01K 1.384(6)
C01L C01P 1.378(8)
C01L H01O 0.9500
C01M C01R 1.391(7)
C01M H01P 0.9500
C01N C01T 1.375(7)
C01N H01Q 0.9500
C01O C01Q 1.358(7)
C01P C01R 1.351(8)
C01P H01R 0.9500
C01R H01S 0.9500
C01T H01T 0.9500
Cl1A C1A 1.682(4)
Cl2A C1A 1.690(4)
C1A H1AA 0.9900
C1A H1AB 0.9900
Cl1B C1B 1.703(4)
Cl2B C1B 1.703(4)
C1B H1BA 0.9900
C1B H1BB 0.9900
Cl1C C1C 1.698(4)
Cl2C C1C 1.697(4)
C1C H1CC 0.9900
C1C H1CA 0.9900
